data_4334835
loop_
_publ_author_name
'Rui Li'
'Yanxia Zhao'
'Shaoguang Li'
'Peiju Yang'
'Xiaojuan Huang'
'Xiao-Juan Yang'
'Biao Wu'

_publ_contact_author_address
; Lanzhou Institute of Chemical Physics, 
Chinese Academy of Sciences, Lanzhou 730000, P. R. China
;
_publ_contact_author_email yangxj@lzb.ac.cn
_publ_contact_author_fax +86-931-4968286
_publ_contact_author_name 'Xiao-Juan, Yang'
_publ_contact_author_phone +86-931-4968286
_publ_section_title
;
 Tris Chelating Phosphate Complexes of Bis(thio)urea Ligands
;
_journal_name_full 'Inorganic Chemistry'
_journal_page_first 5851
_journal_page_last 5860
_journal_paper_doi 10.1021/ic3028012
_journal_volume 52
_journal_year 2013
_chemical_formula_sum 'C67 H86 K2 N12 O29 S'
_chemical_formula_weight 1633.74
_chemical_name_systematic
; 
 ? 
;
_space_group_IT_number 2
_symmetry_cell_setting triclinic
_symmetry_space_group_name_Hall '-P 1'
_symmetry_space_group_name_H-M 'P -1'
_atom_sites_solution_hydrogens geom
_atom_sites_solution_primary direct
_atom_sites_solution_secondary difmap
_audit_creation_method SHELXL-97
_cell_angle_alpha 85.9980(10)
_cell_angle_beta 86.3910(10)
_cell_angle_gamma 71.3080(10)
_cell_formula_units_Z 2
_cell_length_a 12.0010(9)
_cell_length_b 15.0158(12)
_cell_length_c 22.8150(18)
_cell_measurement_temperature 153(2)
_cell_volume 3881.4(5)
_computing_cell_refinement 'Bruker SMART'
_computing_data_collection 'Bruker SMART APEX II'
_computing_data_reduction 'Bruker SAINT'
_computing_molecular_graphics SHELXTL
_computing_publication_material SHELXTL
_computing_structure_refinement 'SHELXL-97 (Sheldrick, 2008)'
_computing_structure_solution 'SHELXS-97 (Sheldrick, 2008)'
_diffrn_ambient_temperature 153(2)
_diffrn_measured_fraction_theta_full 0.978
_diffrn_measured_fraction_theta_max 0.978
_diffrn_measurement_device_type 'Bruker APEX II area detector'
_diffrn_measurement_method '\w scan'
_diffrn_radiation_monochromator graphite
_diffrn_radiation_source 'fine-focus sealed tube'
_diffrn_radiation_type MoK\a
_diffrn_radiation_wavelength 0.71073
_diffrn_reflns_av_R_equivalents 0.0226
_diffrn_reflns_av_sigmaI/netI 0.0339
_diffrn_reflns_limit_h_max 14
_diffrn_reflns_limit_h_min -14
_diffrn_reflns_limit_k_max 17
_diffrn_reflns_limit_k_min -17
_diffrn_reflns_limit_l_max 26
_diffrn_reflns_limit_l_min -27
_diffrn_reflns_number 25841
_diffrn_reflns_theta_full 25.03
_diffrn_reflns_theta_max 25.03
_diffrn_reflns_theta_min 1.43
_exptl_absorpt_coefficient_mu 0.239
_exptl_absorpt_correction_T_max 0.9427
_exptl_absorpt_correction_T_min 0.9427
_exptl_absorpt_correction_type multi-scan
_exptl_absorpt_process_details SADABS
_exptl_crystal_colour yellow
_exptl_crystal_density_diffrn 1.398
_exptl_crystal_description block
_exptl_crystal_F_000 1716
_exptl_crystal_size_max 0.25
_exptl_crystal_size_mid 0.25
_exptl_crystal_size_min 0.25
_refine_diff_density_max 0.506
_refine_diff_density_min -0.343
_refine_diff_density_rms 0.056
_refine_ls_extinction_method none
_refine_ls_goodness_of_fit_ref 1.000
_refine_ls_hydrogen_treatment constr
_refine_ls_matrix_type full
_refine_ls_number_parameters 1002
_refine_ls_number_reflns 13410
_refine_ls_number_restraints 0
_refine_ls_restrained_S_all 1.000
_refine_ls_R_factor_all 0.0471
_refine_ls_R_factor_gt 0.0379
_refine_ls_shift/su_max 0.002
_refine_ls_shift/su_mean 0.000
_refine_ls_structure_factor_coef Fsqd
_refine_ls_weighting_details 'calc w=1/[\s^2^(Fo^2^)+(0.0000P)^2^+5.6057P] where P=(Fo^2^+2Fc^2^)/3'
_refine_ls_weighting_scheme calc
_refine_ls_wR_factor_gt 0.0839
_refine_ls_wR_factor_ref 0.0941
_reflns_number_gt 11455
_reflns_number_total 13410
_reflns_threshold_expression >2sigma(I)
_cod_data_source_file ic3028012_si_002_5.cif
_cod_data_source_block 2
_cod_database_code 4334835

loop_
_symmetry_equiv_pos_as_xyz
'x, y, z'
'-x, -y, -z'

loop_
_atom_site_label
_atom_site_type_symbol
_atom_site_fract_x
_atom_site_fract_y
_atom_site_fract_z
_atom_site_U_iso_or_equiv
_atom_site_adp_type
_atom_site_occupancy
_atom_site_symmetry_multiplicity
_atom_site_calc_flag
_atom_site_refinement_flags
K1 K 0.49229(4) 0.67421(3) 0.15273(2) 0.02583(11) Uani 1 1 d .
K2 K -0.24594(4) 1.10918(4) 0.33852(2) 0.03127(12) Uani 1 1 d .
S2 S 0.74481(4) 0.60495(4) 0.23292(2) 0.02144(11) Uani 1 1 d .
O1 O -0.1957(2) 0.19341(16) 0.49842(13) 0.0774(8) Uani 1 1 d .
O2 O -0.2563(2) 0.27061(17) 0.57735(11) 0.0677(7) Uani 1 1 d .
O3 O -0.45769(15) 0.71765(12) 0.44505(7) 0.0353(4) Uani 1 1 d .
O4 O -0.25350(15) 0.97546(11) 0.25960(8) 0.0356(4) Uani 1 1 d .
O5 O 0.20216(18) 0.89973(16) 0.04537(9) 0.0570(5) Uani 1 1 d .
O6 O 0.28561(17) 0.74993(16) 0.06440(10) 0.0565(6) Uani 1 1 d .
O7 O -0.02723(15) 0.69654(13) 0.60525(7) 0.0395(4) Uani 1 1 d .
O8 O -0.20380(15) 0.77574(12) 0.58005(7) 0.0373(4) Uani 1 1 d .
O9 O 0.16840(13) 0.44802(12) 0.35462(7) 0.0311(4) Uani 1 1 d .
O10 O 0.14058(13) 0.50859(12) 0.08046(7) 0.0332(4) Uani 1 1 d .
O11 O -0.05603(19) 0.85266(15) -0.13697(9) 0.0542(5) Uani 1 1 d .
O12 O -0.2250(2) 0.92392(14) -0.09574(9) 0.0574(6) Uani 1 1 d .
O13 O 0.82111(13) 0.50600(10) 0.23237(7) 0.0270(3) Uani 1 1 d .
O14 O 0.79414(13) 0.65442(10) 0.27406(7) 0.0267(3) Uani 1 1 d .
O15 O 0.74180(14) 0.65054(12) 0.17371(7) 0.0321(4) Uani 1 1 d .
O16 O 0.62420(12) 0.61068(11) 0.25446(6) 0.0252(3) Uani 1 1 d .
O17 O -0.37781(14) 1.10066(12) 0.44173(7) 0.0348(4) Uani 1 1 d .
O18 O -0.47866(14) 1.23929(11) 0.35754(7) 0.0320(4) Uani 1 1 d .
O19 O -0.31062(14) 1.29060(11) 0.28428(7) 0.0320(4) Uani 1 1 d .
O20 O -0.08060(14) 1.17348(12) 0.26903(8) 0.0363(4) Uani 1 1 d .
O21 O -0.00292(15) 1.01904(13) 0.34996(8) 0.0413(4) Uani 1 1 d .
O22 O -0.16617(15) 0.95491(13) 0.41849(8) 0.0426(4) Uani 1 1 d .
O23 O 0.56484(15) 0.55123(12) 0.05971(8) 0.0395(4) Uani 1 1 d .
O24 O 0.58038(15) 0.73556(13) 0.04560(7) 0.0352(4) Uani 1 1 d .
O25 O 0.43626(14) 0.86978(11) 0.11966(7) 0.0317(4) Uani 1 1 d .
O26 O 0.36610(13) 0.81159(11) 0.23048(7) 0.0279(3) Uani 1 1 d .
O27 O 0.31229(14) 0.64240(11) 0.23169(7) 0.0315(4) Uani 1 1 d .
O28 O 0.45856(15) 0.49680(12) 0.16341(7) 0.0356(4) Uani 1 1 d .
C66 C 0.2052(4) 0.8389(3) 0.90738(19) 0.0908(14) Uani 1 1 d .
H66A H 0.1537 0.8571 0.8740 0.136 Uiso 1 1 calc R
H66B H 0.1654 0.8740 0.9415 0.136 Uiso 1 1 calc R
H66C H 0.2233 0.7712 0.9170 0.136 Uiso 1 1 calc R
N1 N -0.2426(2) 0.26617(18) 0.52368(14) 0.0544(7) Uani 1 1 d .
N2 N -0.39738(16) 0.59880(13) 0.38030(8) 0.0256(4) Uani 1 1 d .
H2A H -0.3952 0.5886 0.3427 0.031 Uiso 1 1 calc R
N3 N -0.45720(16) 0.75183(13) 0.34591(8) 0.0250(4) Uani 1 1 d .
H3A H -0.4394 0.7273 0.3113 0.030 Uiso 1 1 calc R
N4 N -0.33099(16) 0.85672(13) 0.28954(8) 0.0276(4) Uani 1 1 d .
H4A H -0.3148 0.7953 0.2894 0.033 Uiso 1 1 calc R
N5 N -0.15330(16) 0.82066(14) 0.24071(9) 0.0312(4) Uani 1 1 d .
H5A H -0.1511 0.7632 0.2527 0.037 Uiso 1 1 calc R
N6 N 0.20754(19) 0.82493(18) 0.07308(10) 0.0436(6) Uani 1 1 d .
N7 N -0.10575(17) 0.71845(14) 0.56992(8) 0.0291(4) Uani 1 1 d .
N8 N -0.02153(15) 0.55033(13) 0.35200(8) 0.0265(4) Uani 1 1 d .
H8A H -0.0810 0.5723 0.3286 0.032 Uiso 1 1 calc R
N9 N 0.05029(15) 0.44855(13) 0.27894(8) 0.0247(4) Uani 1 1 d .
H9A H -0.0221 0.4723 0.2669 0.030 Uiso 1 1 calc R
N10 N 0.03035(15) 0.46879(13) 0.15734(8) 0.0253(4) Uani 1 1 d .
H10A H -0.0405 0.4826 0.1744 0.030 Uiso 1 1 calc R
N11 N -0.05461(16) 0.59326(13) 0.09362(8) 0.0274(4) Uani 1 1 d .
H11A H -0.1183 0.5976 0.1161 0.033 Uiso 1 1 calc R
N12 N -0.1302(2) 0.86154(16) -0.09600(10) 0.0413(5) Uani 1 1 d .
C1 C -0.2841(2) 0.35398(19) 0.48657(12) 0.0394(6) Uani 1 1 d .
C2 C -0.3341(2) 0.43716(19) 0.51348(12) 0.0378(6) Uani 1 1 d .
H2 H -0.3433 0.4376 0.5551 0.045 Uiso 1 1 calc R
C3 C -0.3710(2) 0.52045(18) 0.47964(10) 0.0324(5) Uani 1 1 d .
H3 H -0.4050 0.5785 0.4980 0.039 Uiso 1 1 calc R
C4 C -0.35814(18) 0.51918(16) 0.41807(10) 0.0249(5) Uani 1 1 d .
C5 C -0.3047(2) 0.43387(16) 0.39177(11) 0.0310(5) Uani 1 1 d .
H5 H -0.2939 0.4327 0.3502 0.037 Uiso 1 1 calc R
C6 C -0.2672(2) 0.35071(18) 0.42609(13) 0.0407(6) Uani 1 1 d .
H6 H -0.2304 0.2925 0.4084 0.049 Uiso 1 1 calc R
C7 C -0.43929(18) 0.69164(15) 0.39483(9) 0.0242(5) Uani 1 1 d .
C8 C -0.50268(19) 0.85133(15) 0.34754(9) 0.0246(5) Uani 1 1 d .
C9 C -0.6087(2) 0.89517(17) 0.37693(10) 0.0294(5) Uani 1 1 d .
H9 H -0.6489 0.8582 0.3993 0.035 Uiso 1 1 calc R
C10 C -0.6566(2) 0.99262(17) 0.37397(10) 0.0311(5) Uani 1 1 d .
H10 H -0.7291 1.0224 0.3944 0.037 Uiso 1 1 calc R
C11 C -0.5979(2) 1.04601(16) 0.34107(10) 0.0303(5) Uani 1 1 d .
H11 H -0.6318 1.1126 0.3380 0.036 Uiso 1 1 calc R
C12 C -0.4897(2) 1.00362(16) 0.31244(10) 0.0290(5) Uani 1 1 d .
H12 H -0.4501 1.0411 0.2901 0.035 Uiso 1 1 calc R
C13 C -0.43950(19) 0.90582(15) 0.31667(9) 0.0249(5) Uani 1 1 d .
C14 C -0.2467(2) 0.89212(16) 0.26314(10) 0.0275(5) Uani 1 1 d .
C15 C -0.06215(19) 0.82732(16) 0.20167(10) 0.0272(5) Uani 1 1 d .
C16 C -0.0449(2) 0.91225(17) 0.18070(11) 0.0327(5) Uani 1 1 d .
H16 H -0.0939 0.9703 0.1952 0.039 Uiso 1 1 calc R
C17 C 0.0440(2) 0.91087(18) 0.13878(11) 0.0353(6) Uani 1 1 d .
H17 H 0.0554 0.9681 0.1238 0.042 Uiso 1 1 calc R
C18 C 0.1163(2) 0.82572(19) 0.11878(11) 0.0341(6) Uani 1 1 d .
C19 C 0.1039(2) 0.74089(18) 0.14048(11) 0.0350(6) Uani 1 1 d .
H19 H 0.1555 0.6830 0.1270 0.042 Uiso 1 1 calc R
C20 C 0.0151(2) 0.74232(17) 0.18196(11) 0.0327(5) Uani 1 1 d .
H20 H 0.0060 0.6846 0.1975 0.039 Uiso 1 1 calc R
C21 C -0.08197(19) 0.67488(16) 0.51309(10) 0.0249(5) Uani 1 1 d .
C22 C 0.02743(19) 0.61118(16) 0.50099(10) 0.0262(5) Uani 1 1 d .
H22 H 0.0858 0.5957 0.5296 0.031 Uiso 1 1 calc R
C23 C 0.05261(19) 0.56968(16) 0.44735(10) 0.0261(5) Uani 1 1 d .
H23 H 0.1286 0.5270 0.4387 0.031 Uiso 1 1 calc R
C24 C -0.03461(18) 0.59103(15) 0.40598(9) 0.0237(5) Uani 1 1 d .
C25 C -0.14534(19) 0.65670(17) 0.41927(10) 0.0290(5) Uani 1 1 d .
H25 H -0.2044 0.6726 0.3910 0.035 Uiso 1 1 calc R
C26 C -0.1695(2) 0.69833(16) 0.47254(10) 0.0294(5) Uani 1 1 d .
H26 H -0.2447 0.7422 0.4813 0.035 Uiso 1 1 calc R
C27 C 0.07479(19) 0.47887(16) 0.33085(9) 0.0243(5) Uani 1 1 d .
C28 C 0.13247(18) 0.38226(15) 0.24348(10) 0.0236(5) Uani 1 1 d .
C29 C 0.22157(19) 0.30648(16) 0.26720(10) 0.0280(5) Uani 1 1 d .
H29 H 0.2273 0.2969 0.3087 0.034 Uiso 1 1 calc R
C30 C 0.3023(2) 0.24465(16) 0.23036(10) 0.0312(5) Uani 1 1 d .
H30 H 0.3643 0.1942 0.2468 0.037 Uiso 1 1 calc R
C31 C 0.2932(2) 0.25604(16) 0.17012(11) 0.0310(5) Uani 1 1 d .
H31 H 0.3491 0.2141 0.1451 0.037 Uiso 1 1 calc R
C32 C 0.20213(19) 0.32893(16) 0.14639(10) 0.0277(5) Uani 1 1 d .
H32 H 0.1941 0.3354 0.1050 0.033 Uiso 1 1 calc R
C33 C 0.12234(18) 0.39275(15) 0.18216(9) 0.0233(5) Uani 1 1 d .
C34 C 0.04671(19) 0.52173(16) 0.10798(9) 0.0251(5) Uani 1 1 d .
C35 C -0.06462(19) 0.65938(16) 0.04633(10) 0.0264(5) Uani 1 1 d .
C36 C -0.1555(2) 0.74458(17) 0.05035(11) 0.0332(5) Uani 1 1 d .
H36 H -0.2038 0.7569 0.0854 0.040 Uiso 1 1 calc R
C37 C -0.1761(2) 0.81124(17) 0.00414(11) 0.0349(6) Uani 1 1 d .
H37 H -0.2390 0.8687 0.0068 0.042 Uiso 1 1 calc R
C38 C -0.1038(2) 0.79316(17) -0.04601(10) 0.0311(5) Uani 1 1 d .
C39 C -0.0111(2) 0.71021(18) -0.05048(11) 0.0364(6) Uani 1 1 d .
H39 H 0.0387 0.6995 -0.0851 0.044 Uiso 1 1 calc R
C40 C 0.0086(2) 0.64291(18) -0.00441(10) 0.0330(5) Uani 1 1 d .
H40 H 0.0718 0.5857 -0.0073 0.040 Uiso 1 1 calc R
C41 C -0.2257(2) 0.96537(19) 0.47481(11) 0.0401(6) Uani 1 1 d .
H41A H -0.1975 1.0064 0.4981 0.048 Uiso 1 1 calc R
H41B H -0.2092 0.9032 0.4962 0.048 Uiso 1 1 calc R
C42 C -0.3545(2) 1.00776(18) 0.46710(11) 0.0358(6) Uani 1 1 d .
H42A H -0.3815 0.9693 0.4412 0.043 Uiso 1 1 calc R
H42B H -0.3975 1.0093 0.5057 0.043 Uiso 1 1 calc R
C43 C -0.4995(2) 1.15299(17) 0.44681(11) 0.0331(5) Uani 1 1 d .
H43A H -0.5257 1.1583 0.4888 0.040 Uiso 1 1 calc R
H43B H -0.5462 1.1204 0.4277 0.040 Uiso 1 1 calc R
C44 C -0.5185(2) 1.24875(17) 0.41797(11) 0.0324(5) Uani 1 1 d .
H44A H -0.6031 1.2858 0.4207 0.039 Uiso 1 1 calc R
H44B H -0.4742 1.2823 0.4381 0.039 Uiso 1 1 calc R
C45 C -0.5046(2) 1.32868(17) 0.32641(12) 0.0363(6) Uani 1 1 d .
H45A H -0.4867 1.3742 0.3506 0.044 Uiso 1 1 calc R
H45B H -0.5893 1.3528 0.3180 0.044 Uiso 1 1 calc R
C46 C -0.4321(2) 1.31830(19) 0.27029(11) 0.0375(6) Uani 1 1 d .
H46A H -0.4463 1.2701 0.2470 0.045 Uiso 1 1 calc R
H46B H -0.4536 1.3788 0.2467 0.045 Uiso 1 1 calc R
C47 C -0.2379(2) 1.30298(18) 0.23463(11) 0.0370(6) Uani 1 1 d .
H47A H -0.2615 1.3701 0.2207 0.044 Uiso 1 1 calc R
H47B H -0.2463 1.2655 0.2022 0.044 Uiso 1 1 calc R
C48 C -0.1129(2) 1.27109(18) 0.25275(12) 0.0379(6) Uani 1 1 d .
H48A H -0.0606 1.2824 0.2197 0.046 Uiso 1 1 calc R
H48B H -0.1051 1.3066 0.2864 0.046 Uiso 1 1 calc R
C49 C 0.0387(2) 1.13628(19) 0.28529(12) 0.0390(6) Uani 1 1 d .
H49A H 0.0507 1.1677 0.3200 0.047 Uiso 1 1 calc R
H49B H 0.0916 1.1473 0.2525 0.047 Uiso 1 1 calc R
C50 C 0.0657(2) 1.03396(19) 0.29934(12) 0.0399(6) Uani 1 1 d .
H50A H 0.0479 1.0036 0.2656 0.048 Uiso 1 1 calc R
H50B H 0.1505 1.0053 0.3068 0.048 Uiso 1 1 calc R
C51 C 0.0181(3) 0.9215(2) 0.36612(14) 0.0529(8) Uani 1 1 d .
H51A H 0.1037 0.8887 0.3684 0.063 Uiso 1 1 calc R
H51B H -0.0127 0.8919 0.3362 0.063 Uiso 1 1 calc R
C52 C -0.0419(2) 0.9132(2) 0.42406(14) 0.0548(8) Uani 1 1 d .
H52A H -0.0234 0.8461 0.4374 0.066 Uiso 1 1 calc R
H52B H -0.0142 0.9458 0.4535 0.066 Uiso 1 1 calc R
C53 C 0.4874(3) 0.4424(2) 0.11281(13) 0.0541(8) Uani 1 1 d .
H53A H 0.4209 0.4625 0.0861 0.065 Uiso 1 1 calc R
H53B H 0.5024 0.3750 0.1246 0.065 Uiso 1 1 calc R
C54 C 0.5942(3) 0.4560(2) 0.08212(13) 0.0543(8) Uani 1 1 d .
H54A H 0.6585 0.4422 0.1099 0.065 Uiso 1 1 calc R
H54B H 0.6212 0.4129 0.0495 0.065 Uiso 1 1 calc R
C55 C 0.6595(2) 0.5726(2) 0.02806(12) 0.0465(7) Uani 1 1 d .
H55A H 0.6930 0.5269 -0.0027 0.056 Uiso 1 1 calc R
H55B H 0.7225 0.5693 0.0550 0.056 Uiso 1 1 calc R
C56 C 0.6120(3) 0.6702(2) 0.00050(11) 0.0464(7) Uani 1 1 d .
H56A H 0.6725 0.6839 -0.0269 0.056 Uiso 1 1 calc R
H56B H 0.5422 0.6755 -0.0221 0.056 Uiso 1 1 calc R
C57 C 0.5173(2) 0.82737(19) 0.02397(11) 0.0399(6) Uani 1 1 d .
H57A H 0.4384 0.8296 0.0123 0.048 Uiso 1 1 calc R
H57B H 0.5600 0.8459 -0.0109 0.048 Uiso 1 1 calc R
C58 C 0.5059(2) 0.89322(19) 0.07222(11) 0.0384(6) Uani 1 1 d .
H58A H 0.5848 0.8876 0.0857 0.046 Uiso 1 1 calc R
H58B H 0.4683 0.9590 0.0575 0.046 Uiso 1 1 calc R
C59 C 0.4348(2) 0.92099(17) 0.17031(10) 0.0322(5) Uani 1 1 d .
H59A H 0.4194 0.9885 0.1589 0.039 Uiso 1 1 calc R
H59B H 0.5119 0.8969 0.1888 0.039 Uiso 1 1 calc R
C60 C 0.3397(2) 0.90888(16) 0.21267(10) 0.0298(5) Uani 1 1 d .
H60A H 0.3345 0.9462 0.2474 0.036 Uiso 1 1 calc R
H60B H 0.2630 0.9317 0.1937 0.036 Uiso 1 1 calc R
C61 C 0.2719(2) 0.79545(17) 0.26634(10) 0.0319(5) Uani 1 1 d .
H61A H 0.1985 0.8172 0.2445 0.038 Uiso 1 1 calc R
H61B H 0.2591 0.8317 0.3021 0.038 Uiso 1 1 calc R
C62 C 0.3005(2) 0.69312(18) 0.28326(11) 0.0353(6) Uani 1 1 d .
H62A H 0.3749 0.6708 0.3043 0.042 Uiso 1 1 calc R
H62B H 0.2370 0.6825 0.3098 0.042 Uiso 1 1 calc R
C63 C 0.3307(2) 0.54528(17) 0.24662(13) 0.0414(6) Uani 1 1 d .
H63A H 0.2610 0.5375 0.2693 0.050 Uiso 1 1 calc R
H63B H 0.3999 0.5197 0.2713 0.050 Uiso 1 1 calc R
C64 C 0.3505(2) 0.49322(18) 0.19171(13) 0.0414(6) Uani 1 1 d .
H64A H 0.3545 0.4270 0.2012 0.050 Uiso 1 1 calc R
H64B H 0.2847 0.5223 0.1653 0.050 Uiso 1 1 calc R
C65 C 0.3132(3) 0.8598(3) 0.89221(16) 0.0632(9) Uani 1 1 d .
O29 O 0.3996(3) 0.8007(3) 0.8741(2) 0.1549(19) Uani 1 1 d .
C67 C 0.3136(4) 0.9553(3) 0.9010(2) 0.0891(13) Uani 1 1 d .
H67A H 0.3918 0.9602 0.8900 0.134 Uiso 1 1 calc R
H67B H 0.2944 0.9693 0.9424 0.134 Uiso 1 1 calc R
H67C H 0.2549 1.0004 0.8764 0.134 Uiso 1 1 calc R

loop_
_atom_site_aniso_label
_atom_site_aniso_U_11
_atom_site_aniso_U_22
_atom_site_aniso_U_33
_atom_site_aniso_U_23
_atom_site_aniso_U_13
_atom_site_aniso_U_12
K1 0.0271(2) 0.0274(3) 0.0225(2) -0.0018(2) -0.00123(19) -0.0079(2)
K2 0.0290(3) 0.0265(3) 0.0351(3) 0.0013(2) 0.0060(2) -0.0062(2)
S2 0.0193(3) 0.0236(3) 0.0200(3) 0.0004(2) -0.0009(2) -0.0052(2)
O1 0.0942(19) 0.0372(13) 0.103(2) 0.0223(13) -0.0490(16) -0.0214(13)
O2 0.0770(16) 0.0718(16) 0.0604(15) 0.0417(13) -0.0307(12) -0.0362(13)
O3 0.0458(10) 0.0341(9) 0.0196(8) -0.0028(7) -0.0021(7) -0.0033(8)
O4 0.0404(10) 0.0250(9) 0.0427(10) -0.0030(8) 0.0069(8) -0.0136(7)
O5 0.0539(13) 0.0678(15) 0.0498(13) 0.0112(11) 0.0096(10) -0.0252(11)
O6 0.0414(11) 0.0641(14) 0.0632(14) -0.0146(11) 0.0181(10) -0.0170(11)
O7 0.0381(10) 0.0537(12) 0.0276(9) -0.0092(8) -0.0050(8) -0.0136(8)
O8 0.0380(10) 0.0369(10) 0.0303(9) -0.0074(8) 0.0037(7) -0.0026(8)
O9 0.0222(8) 0.0413(10) 0.0267(8) -0.0063(7) -0.0045(7) -0.0041(7)
O10 0.0243(8) 0.0422(10) 0.0274(9) 0.0074(7) 0.0034(7) -0.0051(7)
O11 0.0672(14) 0.0584(13) 0.0351(11) 0.0154(10) -0.0001(10) -0.0214(11)
O12 0.0686(14) 0.0385(11) 0.0526(13) 0.0130(10) -0.0124(11) -0.0011(10)
O13 0.0236(8) 0.0238(8) 0.0325(9) -0.0050(7) 0.0002(6) -0.0055(6)
O14 0.0258(8) 0.0240(8) 0.0308(9) -0.0002(7) -0.0061(7) -0.0081(6)
O15 0.0288(8) 0.0408(10) 0.0221(8) 0.0063(7) 0.0005(7) -0.0067(7)
O16 0.0201(7) 0.0331(9) 0.0212(8) -0.0022(7) 0.0005(6) -0.0067(6)
O17 0.0298(9) 0.0383(10) 0.0349(9) 0.0035(8) 0.0045(7) -0.0109(7)
O18 0.0333(9) 0.0311(9) 0.0304(9) -0.0035(7) 0.0019(7) -0.0089(7)
O19 0.0306(9) 0.0334(9) 0.0304(9) 0.0035(7) -0.0016(7) -0.0092(7)
O20 0.0298(9) 0.0320(9) 0.0482(11) -0.0029(8) 0.0045(8) -0.0125(7)
O21 0.0359(10) 0.0397(10) 0.0398(10) -0.0012(8) 0.0098(8) -0.0026(8)
O22 0.0350(10) 0.0440(11) 0.0391(10) 0.0094(8) 0.0028(8) -0.0021(8)
O23 0.0420(10) 0.0365(10) 0.0355(10) -0.0094(8) 0.0020(8) -0.0053(8)
O24 0.0383(9) 0.0477(11) 0.0228(8) -0.0064(8) 0.0030(7) -0.0179(8)
O25 0.0383(9) 0.0339(9) 0.0253(8) 0.0001(7) 0.0011(7) -0.0158(7)
O26 0.0280(8) 0.0261(8) 0.0277(8) -0.0016(7) 0.0034(7) -0.0069(7)
O27 0.0300(9) 0.0282(9) 0.0361(9) 0.0032(7) -0.0036(7) -0.0095(7)
O28 0.0424(10) 0.0310(9) 0.0361(10) -0.0043(8) -0.0073(8) -0.0139(8)
C66 0.112(3) 0.109(4) 0.076(3) -0.018(3) 0.003(2) -0.068(3)
N1 0.0491(15) 0.0411(15) 0.081(2) 0.0242(14) -0.0308(14) -0.0259(12)
N2 0.0296(10) 0.0260(10) 0.0191(9) -0.0001(8) -0.0007(8) -0.0064(8)
N3 0.0330(10) 0.0237(10) 0.0179(9) -0.0015(8) 0.0023(8) -0.0089(8)
N4 0.0269(10) 0.0202(10) 0.0348(11) 0.0001(8) 0.0020(8) -0.0071(8)
N5 0.0282(10) 0.0234(10) 0.0419(12) 0.0007(9) 0.0048(9) -0.0099(8)
N6 0.0334(12) 0.0606(16) 0.0411(13) -0.0057(12) 0.0037(10) -0.0211(12)
N7 0.0347(11) 0.0310(11) 0.0232(10) -0.0027(8) 0.0017(9) -0.0131(9)
N8 0.0206(9) 0.0341(11) 0.0216(10) -0.0054(8) -0.0046(7) -0.0027(8)
N9 0.0197(9) 0.0319(10) 0.0198(9) -0.0013(8) -0.0020(7) -0.0040(8)
N10 0.0205(9) 0.0321(11) 0.0195(9) 0.0022(8) 0.0015(7) -0.0044(8)
N11 0.0209(9) 0.0350(11) 0.0227(10) 0.0049(8) 0.0027(7) -0.0057(8)
N12 0.0546(15) 0.0394(13) 0.0334(12) 0.0071(10) -0.0096(11) -0.0200(12)
C1 0.0341(13) 0.0397(15) 0.0506(17) 0.0246(13) -0.0220(12) -0.0223(12)
C2 0.0281(13) 0.0478(16) 0.0358(14) 0.0158(12) -0.0038(11) -0.0127(11)
C3 0.0274(12) 0.0386(14) 0.0273(12) 0.0056(11) -0.0001(10) -0.0067(10)
C4 0.0202(11) 0.0271(12) 0.0287(12) 0.0044(10) -0.0030(9) -0.0100(9)
C5 0.0343(13) 0.0280(13) 0.0332(13) -0.0010(10) -0.0099(10) -0.0119(10)
C6 0.0408(15) 0.0263(13) 0.0590(18) 0.0019(12) -0.0213(13) -0.0139(11)
C7 0.0218(11) 0.0268(12) 0.0232(12) -0.0006(9) -0.0010(9) -0.0065(9)
C8 0.0291(12) 0.0231(11) 0.0206(11) -0.0013(9) -0.0047(9) -0.0061(9)
C9 0.0326(13) 0.0331(13) 0.0206(11) 0.0006(10) 0.0001(9) -0.0083(10)
C10 0.0308(12) 0.0337(13) 0.0225(12) -0.0037(10) -0.0020(10) -0.0007(10)
C11 0.0369(13) 0.0241(12) 0.0259(12) -0.0011(10) -0.0067(10) -0.0030(10)
C12 0.0328(13) 0.0263(12) 0.0268(12) 0.0020(10) -0.0039(10) -0.0078(10)
C13 0.0270(11) 0.0263(12) 0.0210(11) -0.0023(9) -0.0057(9) -0.0070(9)
C14 0.0294(12) 0.0268(13) 0.0274(12) -0.0009(10) -0.0038(9) -0.0100(10)
C15 0.0223(11) 0.0319(13) 0.0289(12) 0.0007(10) -0.0028(9) -0.0109(9)
C16 0.0295(12) 0.0297(13) 0.0390(14) 0.0006(11) -0.0020(10) -0.0100(10)
C17 0.0341(13) 0.0350(14) 0.0399(14) 0.0061(11) -0.0024(11) -0.0166(11)
C18 0.0287(12) 0.0467(15) 0.0302(13) -0.0014(11) -0.0009(10) -0.0167(11)
C19 0.0277(12) 0.0387(14) 0.0387(14) -0.0061(11) -0.0022(11) -0.0098(11)
C20 0.0294(12) 0.0315(13) 0.0391(14) -0.0003(11) -0.0017(10) -0.0127(10)
C21 0.0273(11) 0.0274(12) 0.0223(11) -0.0018(9) 0.0016(9) -0.0123(9)
C22 0.0244(11) 0.0324(13) 0.0250(12) -0.0016(10) -0.0047(9) -0.0127(10)
C23 0.0212(11) 0.0311(12) 0.0258(12) -0.0031(10) -0.0011(9) -0.0077(9)
C24 0.0231(11) 0.0267(12) 0.0230(11) -0.0032(9) -0.0001(9) -0.0100(9)
C25 0.0238(11) 0.0352(13) 0.0260(12) -0.0032(10) -0.0057(9) -0.0054(10)
C26 0.0237(11) 0.0307(13) 0.0303(13) -0.0036(10) 0.0010(9) -0.0038(9)
C27 0.0240(11) 0.0288(12) 0.0203(11) 0.0010(9) 0.0000(9) -0.0094(9)
C28 0.0226(11) 0.0250(12) 0.0240(11) -0.0001(9) 0.0009(9) -0.0094(9)
C29 0.0301(12) 0.0296(12) 0.0231(12) 0.0032(10) -0.0012(9) -0.0089(10)
C30 0.0306(12) 0.0255(12) 0.0321(13) 0.0038(10) 0.0005(10) -0.0030(10)
C31 0.0318(12) 0.0244(12) 0.0325(13) -0.0040(10) 0.0052(10) -0.0038(10)
C32 0.0297(12) 0.0308(13) 0.0233(12) -0.0028(10) 0.0006(9) -0.0107(10)
C33 0.0224(11) 0.0257(12) 0.0226(11) 0.0003(9) -0.0011(9) -0.0092(9)
C34 0.0238(11) 0.0301(12) 0.0205(11) -0.0006(9) -0.0018(9) -0.0074(9)
C35 0.0251(11) 0.0320(13) 0.0229(11) 0.0024(10) -0.0038(9) -0.0105(10)
C36 0.0297(12) 0.0368(14) 0.0289(13) 0.0014(11) 0.0036(10) -0.0063(10)
C37 0.0333(13) 0.0302(13) 0.0377(14) 0.0017(11) -0.0036(11) -0.0053(10)
C38 0.0392(13) 0.0313(13) 0.0264(12) 0.0055(10) -0.0075(10) -0.0166(11)
C39 0.0388(14) 0.0448(15) 0.0232(12) 0.0038(11) 0.0028(10) -0.0118(12)
C40 0.0312(13) 0.0359(14) 0.0248(12) 0.0016(10) 0.0015(10) -0.0021(10)
C41 0.0441(15) 0.0416(15) 0.0324(14) 0.0094(12) 0.0003(11) -0.0132(12)
C42 0.0421(14) 0.0395(15) 0.0286(13) 0.0042(11) 0.0036(11) -0.0188(12)
C43 0.0289(12) 0.0422(15) 0.0306(13) -0.0088(11) 0.0061(10) -0.0146(11)
C44 0.0286(12) 0.0357(14) 0.0332(13) -0.0122(11) 0.0053(10) -0.0099(10)
C45 0.0270(12) 0.0327(14) 0.0452(15) 0.0023(12) -0.0074(11) -0.0039(10)
C46 0.0339(13) 0.0379(15) 0.0393(15) 0.0065(12) -0.0121(11) -0.0092(11)
C47 0.0486(15) 0.0344(14) 0.0303(13) 0.0046(11) 0.0021(11) -0.0186(12)
C48 0.0435(15) 0.0334(14) 0.0407(15) -0.0028(12) 0.0097(12) -0.0194(12)
C49 0.0290(13) 0.0493(16) 0.0419(15) -0.0098(13) 0.0054(11) -0.0168(12)
C50 0.0274(13) 0.0486(16) 0.0407(15) -0.0101(13) 0.0050(11) -0.0078(11)
C51 0.0425(16) 0.0417(17) 0.0584(19) 0.0074(14) 0.0083(14) 0.0051(13)
C52 0.0401(16) 0.0515(18) 0.0562(19) 0.0184(15) 0.0009(14) 0.0038(13)
C53 0.087(2) 0.0318(15) 0.0459(17) -0.0102(13) -0.0073(16) -0.0197(15)
C54 0.070(2) 0.0347(16) 0.0453(17) -0.0111(13) 0.0009(15) 0.0032(14)
C55 0.0357(14) 0.0622(19) 0.0372(15) -0.0195(14) 0.0070(12) -0.0076(13)
C56 0.0552(17) 0.0626(19) 0.0249(13) -0.0134(13) 0.0107(12) -0.0237(15)
C57 0.0429(15) 0.0526(17) 0.0260(13) 0.0064(12) 0.0023(11) -0.0203(13)
C58 0.0434(15) 0.0396(15) 0.0349(14) 0.0059(12) 0.0049(11) -0.0198(12)
C59 0.0386(13) 0.0279(13) 0.0320(13) -0.0013(10) -0.0050(10) -0.0125(10)
C60 0.0322(12) 0.0259(12) 0.0294(12) -0.0049(10) -0.0020(10) -0.0057(10)
C61 0.0280(12) 0.0395(14) 0.0282(12) -0.0064(11) 0.0040(10) -0.0107(10)
C62 0.0359(13) 0.0426(15) 0.0286(13) 0.0025(11) 0.0021(10) -0.0159(11)
C63 0.0385(14) 0.0298(14) 0.0557(17) 0.0089(12) 0.0033(12) -0.0140(11)
C64 0.0378(14) 0.0288(13) 0.0616(18) 0.0051(12) -0.0142(13) -0.0155(11)
C65 0.0529(19) 0.066(2) 0.070(2) -0.0156(18) -0.0182(17) -0.0124(17)
O29 0.074(2) 0.128(3) 0.252(5) -0.100(3) -0.001(3) 0.000(2)
C67 0.105(3) 0.070(3) 0.105(3) 0.023(2) -0.050(3) -0.043(2)

loop_
_atom_type_symbol
_atom_type_description
_atom_type_scat_dispersion_real
_atom_type_scat_dispersion_imag
_atom_type_scat_source
C C 0.0033 0.0016 'International Tables Vol C Tables 4.2.6.8 and 6.1.1.4'
H H 0.0000 0.0000 'International Tables Vol C Tables 4.2.6.8 and 6.1.1.4'
N N 0.0061 0.0033 'International Tables Vol C Tables 4.2.6.8 and 6.1.1.4'
O O 0.0106 0.0060 'International Tables Vol C Tables 4.2.6.8 and 6.1.1.4'
S S 0.1246 0.1234 'International Tables Vol C Tables 4.2.6.8 and 6.1.1.4'
K K 0.2009 0.2494 'International Tables Vol C Tables 4.2.6.8 and 6.1.1.4'

loop_
_geom_angle_atom_site_label_1
_geom_angle_atom_site_label_2
_geom_angle_atom_site_label_3
_geom_angle
O26 K1 O28 118.70(5)
O26 K1 O24 117.71(5)
O28 K1 O24 119.94(5)
O26 K1 O23 165.40(5)
O28 K1 O23 59.91(5)
O24 K1 O23 60.24(5)
O26 K1 O16 79.58(5)
O28 K1 O16 84.54(5)
O24 K1 O16 124.54(5)
O23 K1 O16 113.91(5)
O26 K1 O25 59.00(5)
O28 K1 O25 156.27(5)
O24 K1 O25 58.97(5)
O23 K1 O25 115.62(5)
O16 K1 O25 116.28(5)
O26 K1 O27 59.51(5)
O28 K1 O27 59.62(5)
O24 K1 O27 154.58(5)
O23 K1 O27 115.31(5)
O16 K1 O27 80.74(5)
O25 K1 O27 110.20(5)
O26 K1 O15 103.58(5)
O28 K1 O15 109.04(5)
O24 K1 O15 75.47(5)
O23 K1 O15 90.05(5)
O16 K1 O15 49.08(4)
O25 K1 O15 93.86(5)
O27 K1 O15 129.81(5)
O26 K1 O6 89.35(5)
O28 K1 O6 90.89(5)
O24 K1 O6 70.81(5)
O23 K1 O6 76.29(5)
O16 K1 O6 164.07(5)
O25 K1 O6 65.94(5)
O27 K1 O6 83.79(5)
O15 K1 O6 146.11(5)
O17 K2 O22 60.85(5)
O17 K2 O19 112.06(5)
O22 K2 O19 163.60(6)
O17 K2 O21 113.24(5)
O22 K2 O21 59.80(5)
O19 K2 O21 116.06(5)
O17 K2 O4 112.33(5)
O22 K2 O4 85.28(6)
O19 K2 O4 110.99(5)
O21 K2 O4 90.38(5)
O17 K2 O20 152.31(5)
O22 K2 O20 119.50(5)
O19 K2 O20 59.00(5)
O21 K2 O20 59.70(5)
O4 K2 O20 94.93(5)
O17 K2 O18 58.42(5)
O22 K2 O18 118.60(5)
O19 K2 O18 59.10(5)
O21 K2 O18 160.06(5)
O4 K2 O18 109.50(5)
O20 K2 O18 118.00(5)
O15 S2 O13 110.36(9)
O15 S2 O16 109.78(9)
O13 S2 O16 110.61(9)
O15 S2 O14 109.63(9)
O13 S2 O14 108.02(9)
O16 S2 O14 108.39(9)
C14 O4 K2 136.00(16)
N6 O6 K1 119.43(17)
S2 O15 K1 97.08(7)
S2 O16 K1 102.85(7)
C42 O17 C43 111.68(18)
C42 O17 K2 113.09(13)
C43 O17 K2 121.28(14)
C45 O18 C44 111.36(18)
C45 O18 K2 116.80(13)
C44 O18 K2 114.70(13)
C47 O19 C46 111.71(19)
C47 O19 K2 115.24(14)
C46 O19 K2 109.15(14)
C48 O20 C49 112.09(18)
C48 O20 K2 117.48(13)
C49 O20 K2 116.43(15)
C50 O21 C51 112.85(19)
C50 O21 K2 112.98(15)
C51 O21 K2 109.53(15)
C41 O22 C52 110.8(2)
C41 O22 K2 115.00(14)
C52 O22 K2 118.18(16)
C55 O23 C54 113.6(2)
C55 O23 K1 107.44(14)
C54 O23 K1 110.12(15)
C57 O24 C56 112.1(2)
C57 O24 K1 115.85(13)
C56 O24 K1 116.20(15)
C58 O25 C59 111.98(18)
C58 O25 K1 115.84(14)
C59 O25 K1 109.56(13)
C60 O26 C61 111.02(17)
C60 O26 K1 119.64(12)
C61 O26 K1 118.61(12)
C62 O27 C63 110.53(19)
C62 O27 K1 110.68(13)
C63 O27 K1 113.03(14)
C53 O28 C64 111.4(2)
C53 O28 K1 116.79(16)
C64 O28 K1 116.37(13)
C65 C66 H66A 109.5
C65 C66 H66B 109.5
H66A C66 H66B 109.5
C65 C66 H66C 109.5
H66A C66 H66C 109.5
H66B C66 H66C 109.5
O1 N1 O2 124.4(3)
O1 N1 C1 117.1(3)
O2 N1 C1 118.6(3)
C7 N2 C4 127.77(19)
C7 N2 H2A 116.1
C4 N2 H2A 116.1
C7 N3 C8 124.10(18)
C7 N3 H3A 118.0
C8 N3 H3A 118.0
C14 N4 C13 128.45(19)
C14 N4 H4A 115.8
C13 N4 H4A 115.8
C14 N5 C15 128.7(2)
C14 N5 H5A 115.7
C15 N5 H5A 115.7
O6 N6 O5 123.6(2)
O6 N6 C18 118.3(2)
O5 N6 C18 118.1(2)
O7 N7 O8 122.99(19)
O7 N7 C21 118.53(19)
O8 N7 C21 118.47(19)
C27 N8 C24 127.28(18)
C27 N8 H8A 116.4
C24 N8 H8A 116.4
C27 N9 C28 125.07(18)
C27 N9 H9A 117.5
C28 N9 H9A 117.5
C34 N10 C33 123.19(18)
C34 N10 H10A 118.4
C33 N10 H10A 118.4
C34 N11 C35 125.46(19)
C34 N11 H11A 117.3
C35 N11 H11A 117.3
O12 N12 O11 123.1(2)
O12 N12 C38 118.7(2)
O11 N12 C38 118.2(2)
C2 C1 C6 121.9(2)
C2 C1 N1 118.6(3)
C6 C1 N1 119.4(3)
C1 C2 C3 119.6(2)
C1 C2 H2 120.2
C3 C2 H2 120.2
C2 C3 C4 119.9(2)
C2 C3 H3 120.1
C4 C3 H3 120.1
N2 C4 C5 116.5(2)
N2 C4 C3 124.0(2)
C5 C4 C3 119.4(2)
C6 C5 C4 120.2(2)
C6 C5 H5 119.9
C4 C5 H5 119.9
C1 C6 C5 118.9(2)
C1 C6 H6 120.5
C5 C6 H6 120.5
O3 C7 N3 123.7(2)
O3 C7 N2 124.5(2)
N3 C7 N2 111.76(18)
C9 C8 C13 120.0(2)
C9 C8 N3 121.4(2)
C13 C8 N3 118.56(19)
C8 C9 C10 120.6(2)
C8 C9 H9 119.7
C10 C9 H9 119.7
C11 C10 C9 119.5(2)
C11 C10 H10 120.3
C9 C10 H10 120.3
C10 C11 C12 121.0(2)
C10 C11 H11 119.5
C12 C11 H11 119.5
C11 C12 C13 119.8(2)
C11 C12 H12 120.1
C13 C12 H12 120.1
C12 C13 N4 124.0(2)
C12 C13 C8 119.1(2)
N4 C13 C8 116.90(19)
O4 C14 N4 125.0(2)
O4 C14 N5 124.5(2)
N4 C14 N5 110.54(19)
N5 C15 C20 116.3(2)
N5 C15 C16 124.5(2)
C20 C15 C16 119.2(2)
C17 C16 C15 119.6(2)
C17 C16 H16 120.2
C15 C16 H16 120.2
C16 C17 C18 119.7(2)
C16 C17 H17 120.2
C18 C17 H17 120.2
C19 C18 C17 121.8(2)
C19 C18 N6 118.8(2)
C17 C18 N6 119.4(2)
C20 C19 C18 118.5(2)
C20 C19 H19 120.7
C18 C19 H19 120.7
C19 C20 C15 121.2(2)
C19 C20 H20 119.4
C15 C20 H20 119.4
C22 C21 C26 121.3(2)
C22 C21 N7 119.1(2)
C26 C21 N7 119.5(2)
C21 C22 C23 120.3(2)
C21 C22 H22 119.8
C23 C22 H22 119.8
C22 C23 C24 119.6(2)
C22 C23 H23 120.2
C24 C23 H23 120.2
N8 C24 C23 124.72(19)
N8 C24 C25 116.27(19)
C23 C24 C25 119.0(2)
C26 C25 C24 121.1(2)
C26 C25 H25 119.4
C24 C25 H25 119.4
C25 C26 C21 118.7(2)
C25 C26 H26 120.7
C21 C26 H26 120.7
O9 C27 N9 124.7(2)
O9 C27 N8 124.5(2)
N9 C27 N8 110.78(18)
C29 C28 C33 119.0(2)
C29 C28 N9 122.4(2)
C33 C28 N9 118.59(19)
C30 C29 C28 120.2(2)
C30 C29 H29 119.9
C28 C29 H29 119.9
C31 C30 C29 120.6(2)
C31 C30 H30 119.7
C29 C30 H30 119.7
C30 C31 C32 119.5(2)
C30 C31 H31 120.2
C32 C31 H31 120.2
C31 C32 C33 120.9(2)
C31 C32 H32 119.5
C33 C32 H32 119.5
C32 C33 C28 119.7(2)
C32 C33 N10 120.60(19)
C28 C33 N10 119.67(19)
O10 C34 N10 124.1(2)
O10 C34 N11 123.5(2)
N10 C34 N11 112.37(18)
C36 C35 C40 119.4(2)
C36 C35 N11 117.2(2)
C40 C35 N11 123.4(2)
C37 C36 C35 120.9(2)
C37 C36 H36 119.6
C35 C36 H36 119.6
C36 C37 C38 118.9(2)
C36 C37 H37 120.5
C38 C37 H37 120.5
C37 C38 C39 121.3(2)
C37 C38 N12 118.6(2)
C39 C38 N12 120.0(2)
C40 C39 C38 119.7(2)
C40 C39 H39 120.1
C38 C39 H39 120.1
C39 C40 C35 119.8(2)
C39 C40 H40 120.1
C35 C40 H40 120.1
O22 C41 C42 109.1(2)
O22 C41 H41A 109.9
C42 C41 H41A 109.9
O22 C41 H41B 109.9
C42 C41 H41B 109.9
H41A C41 H41B 108.3
O17 C42 C41 109.1(2)
O17 C42 H42A 109.9
C41 C42 H42A 109.9
O17 C42 H42B 109.9
C41 C42 H42B 109.9
H42A C42 H42B 108.3
O17 C43 C44 108.97(19)
O17 C43 H43A 109.9
C44 C43 H43A 109.9
O17 C43 H43B 109.9
C44 C43 H43B 109.9
H43A C43 H43B 108.3
O18 C44 C43 108.91(18)
O18 C44 H44A 109.9
C43 C44 H44A 109.9
O18 C44 H44B 109.9
C43 C44 H44B 109.9
H44A C44 H44B 108.3
O18 C45 C46 109.0(2)
O18 C45 H45A 109.9
C46 C45 H45A 109.9
O18 C45 H45B 109.9
C46 C45 H45B 109.9
H45A C45 H45B 108.3
O19 C46 C45 108.3(2)
O19 C46 H46A 110.0
C45 C46 H46A 110.0
O19 C46 H46B 110.0
C45 C46 H46B 110.0
H46A C46 H46B 108.4
O19 C47 C48 108.2(2)
O19 C47 H47A 110.1
C48 C47 H47A 110.1
O19 C47 H47B 110.1
C48 C47 H47B 110.1
H47A C47 H47B 108.4
O20 C48 C47 108.18(19)
O20 C48 H48A 110.1
C47 C48 H48A 110.1
O20 C48 H48B 110.1
C47 C48 H48B 110.1
H48A C48 H48B 108.4
O20 C49 C50 108.3(2)
O20 C49 H49A 110.0
C50 C49 H49A 110.0
O20 C49 H49B 110.0
C50 C49 H49B 110.0
H49A C49 H49B 108.4
O21 C50 C49 109.6(2)
O21 C50 H50A 109.7
C49 C50 H50A 109.7
O21 C50 H50B 109.7
C49 C50 H50B 109.7
H50A C50 H50B 108.2
O21 C51 C52 108.8(2)
O21 C51 H51A 109.9
C52 C51 H51A 109.9
O21 C51 H51B 109.9
C52 C51 H51B 109.9
H51A C51 H51B 108.3
O22 C52 C51 108.8(2)
O22 C52 H52A 109.9
C51 C52 H52A 109.9
O22 C52 H52B 109.9
C51 C52 H52B 109.9
H52A C52 H52B 108.3
O28 C53 C54 109.0(2)
O28 C53 H53A 109.9
C54 C53 H53A 109.9
O28 C53 H53B 109.9
C54 C53 H53B 109.9
H53A C53 H53B 108.3
O23 C54 C53 108.1(2)
O23 C54 H54A 110.1
C53 C54 H54A 110.1
O23 C54 H54B 110.1
C53 C54 H54B 110.1
H54A C54 H54B 108.4
O23 C55 C56 107.6(2)
O23 C55 H55A 110.2
C56 C55 H55A 110.2
O23 C55 H55B 110.2
C56 C55 H55B 110.2
H55A C55 H55B 108.5
O24 C56 C55 108.9(2)
O24 C56 H56A 109.9
C55 C56 H56A 109.9
O24 C56 H56B 109.9
C55 C56 H56B 109.9
H56A C56 H56B 108.3
O24 C57 C58 107.7(2)
O24 C57 H57A 110.2
C58 C57 H57A 110.2
O24 C57 H57B 110.2
C58 C57 H57B 110.2
H57A C57 H57B 108.5
O25 C58 C57 108.9(2)
O25 C58 H58A 109.9
C57 C58 H58A 109.9
O25 C58 H58B 109.9
C57 C58 H58B 109.9
H58A C58 H58B 108.3
O25 C59 C60 108.29(18)
O25 C59 H59A 110.0
C60 C59 H59A 110.0
O25 C59 H59B 110.0
C60 C59 H59B 110.0
H59A C59 H59B 108.4
O26 C60 C59 109.13(18)
O26 C60 H60A 109.9
C59 C60 H60A 109.9
O26 C60 H60B 109.9
C59 C60 H60B 109.9
H60A C60 H60B 108.3
O26 C61 C62 109.95(19)
O26 C61 H61A 109.7
C62 C61 H61A 109.7
O26 C61 H61B 109.7
C62 C61 H61B 109.7
H61A C61 H61B 108.2
O27 C62 C61 109.1(2)
O27 C62 H62A 109.9
C61 C62 H62A 109.9
O27 C62 H62B 109.9
C61 C62 H62B 109.9
H62A C62 H62B 108.3
O27 C63 C64 109.2(2)
O27 C63 H63A 109.8
C64 C63 H63A 109.8
O27 C63 H63B 109.8
C64 C63 H63B 109.8
H63A C63 H63B 108.3
O28 C64 C63 108.5(2)
O28 C64 H64A 110.0
C63 C64 H64A 110.0
O28 C64 H64B 110.0
C63 C64 H64B 110.0
H64A C64 H64B 108.4
O29 C65 C66 121.2(4)
O29 C65 C67 121.4(4)
C66 C65 C67 117.3(4)
C65 C67 H67A 109.5
C65 C67 H67B 109.5
H67A C67 H67B 109.5
C65 C67 H67C 109.5
H67A C67 H67C 109.5
H67B C67 H67C 109.5

loop_
_geom_bond_atom_site_label_1
_geom_bond_atom_site_label_2
_geom_bond_distance
K1 O26 2.8047(15)
K1 O28 2.8122(17)
K1 O24 2.8152(17)
K1 O23 2.8206(17)
K1 O16 2.8264(15)
K1 O25 2.8521(17)
K1 O27 2.8619(17)
K1 O15 2.9658(17)
K1 O6 3.163(2)
K2 O17 2.7719(17)
K2 O22 2.7965(19)
K2 O19 2.8017(17)
K2 O21 2.8148(18)
K2 O4 2.8150(17)
K2 O20 2.8287(17)
K2 O18 2.8763(17)
S2 O15 1.4683(16)
S2 O13 1.4749(15)
S2 O16 1.4767(15)
S2 O14 1.4940(15)
O1 N1 1.223(4)
O2 N1 1.229(4)
O3 C7 1.220(3)
O4 C14 1.225(3)
O5 N6 1.235(3)
O6 N6 1.232(3)
O7 N7 1.227(3)
O8 N7 1.234(2)
O9 C27 1.216(3)
O10 C34 1.220(3)
O11 N12 1.233(3)
O12 N12 1.220(3)
O17 C42 1.420(3)
O17 C43 1.421(3)
O18 C45 1.425(3)
O18 C44 1.432(3)
O19 C47 1.425(3)
O19 C46 1.432(3)
O20 C48 1.419(3)
O20 C49 1.423(3)
O21 C50 1.423(3)
O21 C51 1.430(3)
O22 C41 1.424(3)
O22 C52 1.431(3)
O23 C55 1.419(3)
O23 C54 1.424(3)
O24 C57 1.414(3)
O24 C56 1.421(3)
O25 C58 1.419(3)
O25 C59 1.428(3)
O26 C60 1.427(3)
O26 C61 1.427(3)
O27 C62 1.421(3)
O27 C63 1.423(3)
O28 C53 1.421(3)
O28 C64 1.427(3)
C66 C65 1.445(5)
C66 H66A 0.9800
C66 H66B 0.9800
C66 H66C 0.9800
N1 C1 1.476(3)
N2 C7 1.379(3)
N2 C4 1.393(3)
N2 H2A 0.8800
N3 C7 1.369(3)
N3 C8 1.419(3)
N3 H3A 0.8800
N4 C14 1.375(3)
N4 C13 1.403(3)
N4 H4A 0.8800
N5 C14 1.380(3)
N5 C15 1.391(3)
N5 H5A 0.8800
N6 C18 1.461(3)
N7 C21 1.464(3)
N8 C27 1.388(3)
N8 C24 1.391(3)
N8 H8A 0.8800
N9 C27 1.379(3)
N9 C28 1.414(3)
N9 H9A 0.8800
N10 C34 1.373(3)
N10 C33 1.423(3)
N10 H10A 0.8800
N11 C34 1.380(3)
N11 C35 1.398(3)
N11 H11A 0.8800
N12 C38 1.459(3)
C1 C2 1.370(4)
C1 C6 1.384(4)
C2 C3 1.382(3)
C2 H2 0.9500
C3 C4 1.404(3)
C3 H3 0.9500
C4 C5 1.394(3)
C5 C6 1.387(4)
C5 H5 0.9500
C6 H6 0.9500
C8 C9 1.385(3)
C8 C13 1.411(3)
C9 C10 1.389(3)
C9 H9 0.9500
C10 C11 1.384(3)
C10 H10 0.9500
C11 C12 1.393(3)
C11 H11 0.9500
C12 C13 1.396(3)
C12 H12 0.9500
C15 C20 1.400(3)
C15 C16 1.404(3)
C16 C17 1.383(3)
C16 H16 0.9500
C17 C18 1.384(4)
C17 H17 0.9500
C18 C19 1.384(4)
C19 C20 1.376(3)
C19 H19 0.9500
C20 H20 0.9500
C21 C22 1.379(3)
C21 C26 1.387(3)
C22 C23 1.384(3)
C22 H22 0.9500
C23 C24 1.399(3)
C23 H23 0.9500
C24 C25 1.408(3)
C25 C26 1.378(3)
C25 H25 0.9500
C26 H26 0.9500
C28 C29 1.392(3)
C28 C33 1.406(3)
C29 C30 1.392(3)
C29 H29 0.9500
C30 C31 1.380(3)
C30 H30 0.9500
C31 C32 1.382(3)
C31 H31 0.9500
C32 C33 1.387(3)
C32 H32 0.9500
C35 C36 1.394(3)
C35 C40 1.395(3)
C36 C37 1.379(3)
C36 H36 0.9500
C37 C38 1.379(3)
C37 H37 0.9500
C38 C39 1.383(3)
C39 C40 1.383(3)
C39 H39 0.9500
C40 H40 0.9500
C41 C42 1.487(4)
C41 H41A 0.9900
C41 H41B 0.9900
C42 H42A 0.9900
C42 H42B 0.9900
C43 C44 1.493(4)
C43 H43A 0.9900
C43 H43B 0.9900
C44 H44A 0.9900
C44 H44B 0.9900
C45 C46 1.491(4)
C45 H45A 0.9900
C45 H45B 0.9900
C46 H46A 0.9900
C46 H46B 0.9900
C47 C48 1.497(4)
C47 H47A 0.9900
C47 H47B 0.9900
C48 H48A 0.9900
C48 H48B 0.9900
C49 C50 1.481(4)
C49 H49A 0.9900
C49 H49B 0.9900
C50 H50A 0.9900
C50 H50B 0.9900
C51 C52 1.482(4)
C51 H51A 0.9900
C51 H51B 0.9900
C52 H52A 0.9900
C52 H52B 0.9900
C53 C54 1.487(4)
C53 H53A 0.9900
C53 H53B 0.9900
C54 H54A 0.9900
C54 H54B 0.9900
C55 C56 1.499(4)
C55 H55A 0.9900
C55 H55B 0.9900
C56 H56A 0.9900
C56 H56B 0.9900
C57 C58 1.501(4)
C57 H57A 0.9900
C57 H57B 0.9900
C58 H58A 0.9900
C58 H58B 0.9900
C59 C60 1.496(3)
C59 H59A 0.9900
C59 H59B 0.9900
C60 H60A 0.9900
C60 H60B 0.9900
C61 C62 1.491(3)
C61 H61A 0.9900
C61 H61B 0.9900
C62 H62A 0.9900
C62 H62B 0.9900
C63 C64 1.489(4)
C63 H63A 0.9900
C63 H63B 0.9900
C64 H64A 0.9900
C64 H64B 0.9900
C65 O29 1.201(4)
C65 C67 1.463(5)
C67 H67A 0.9800
C67 H67B 0.9800
C67 H67C 0.9800

loop_
_geom_hbond_atom_site_label_D
_geom_hbond_atom_site_label_H
_geom_hbond_atom_site_label_A
_geom_hbond_distance_DH
_geom_hbond_distance_HA
_geom_hbond_distance_DA
_geom_hbond_angle_DHA
_geom_hbond_site_symmetry_A
N3 H3A O16 0.88 2.16 2.972(2) 153.2 1_455
N2 H2A O16 0.88 2.03 2.865(2) 158.6 1_455
N11 H11A O15 0.88 2.05 2.891(2) 160.3 1_455
N8 H8A O14 0.88 2.04 2.897(2) 164.9 1_455
N5 H5A O14 0.88 1.97 2.809(2) 159.6 1_455
N4 H4A O14 0.88 2.14 2.961(2) 155.1 1_455
N10 H10A O13 0.88 2.01 2.871(2) 165.3 1_455
N9 H9A O13 0.88 1.98 2.856(2) 170.2 1_455
